data_2019132
loop_
_publ_author_name
'Redhammer, G\"unther J.'
'Tippelt, Gerold'

_publ_section_title
;
 The tetragermanates <i>A</i>~2~Ge~4~O~9~ (<i>A</i> = Na, K and Rb)
;
_journal_coeditor_code FN3142
_journal_issue 9
_journal_name_full 'Acta Crystallographica Section C'
_journal_page_first 995
_journal_page_last 1001
_journal_paper_doi 10.1107/S0108270113020921
_journal_volume 69
_journal_year 2013
_chemical_formula_analytical 'Na2 Ge4 O9'
_chemical_formula_iupac 'Na2 Ge4 O9'
_chemical_formula_moiety 'Ge4 O9, 2(Na)'
_chemical_formula_sum 'Ge4 Na2 O9'
_chemical_formula_weight 480.34
_chemical_name_common 'sodium tetragermanate'
_chemical_name_systematic
;
Disodium tetragermanate
;
_space_group_crystal_system trigonal
_space_group_IT_number 165
_space_group_name_Hall '-P 3 2"c'
_space_group_name_H-M_alt 'P -3 c 1'
_symmetry_space_group_name_Hall '-P 3 2"c'
_symmetry_space_group_name_H-M 'P -3 c 1'
_atom_sites_solution_primary direct
_atom_sites_solution_secondary difmap
_audit_creation_method 'WinGX routine CIF_UPDATE'
_cell_angle_alpha 90
_cell_angle_beta 90
_cell_angle_gamma 120
_cell_formula_units_Z 6
_cell_length_a 11.3216(10)
_cell_length_b 11.3216(17)
_cell_length_c 9.6946(18)
_cell_measurement_temperature 295(2)
_cell_volume 1076.2(3)
_computing_cell_refinement 'APEX2 (Bruker, 2007)'
_computing_data_collection 'APEX2 (Bruker, 2007)'
_computing_data_reduction 'APEX2 (Bruker, 2007)'
_computing_molecular_graphics 'DIAMOND (Brandenburg, 1999)'
_computing_publication_material 'WinGX (Farrugia, 2012)'
_computing_structure_refinement 'SHELXL97 (Sheldrick, 2008)'
_computing_structure_solution 'SHELXS97 (Sheldrick, 2008)'
_diffrn_ambient_temperature 295(2)
_diffrn_measured_fraction_theta_full 0.979
_diffrn_measured_fraction_theta_max 0.979
_diffrn_measurement_device_type 'Bruker SMART APEX'
_diffrn_measurement_method '\w scan at four different \f positions'
_diffrn_radiation_monochromator graphite
_diffrn_radiation_type MoK\a
_diffrn_radiation_wavelength 0.71073
_diffrn_reflns_av_R_equivalents 0.0411
_diffrn_reflns_limit_h_max 15
_diffrn_reflns_limit_h_min -15
_diffrn_reflns_limit_k_max 14
_diffrn_reflns_limit_k_min -14
_diffrn_reflns_limit_l_max 12
_diffrn_reflns_limit_l_min -13
_diffrn_reflns_number 12328
_diffrn_reflns_theta_full 28.74
_diffrn_reflns_theta_max 28.74
_diffrn_reflns_theta_min 2.08
_exptl_absorpt_coefficient_mu 16.751
_exptl_absorpt_correction_T_max 0.748
_exptl_absorpt_correction_T_min 0.441
_exptl_absorpt_correction_type empirical
_exptl_absorpt_process_details
;
[multiscan absorption correction using APEX2 (Bruker, 2007)]
;
_exptl_crystal_colour colourless
_exptl_crystal_density_diffrn 4.447
_exptl_crystal_density_method 'not measured'
_exptl_crystal_description prism
_exptl_crystal_F_000 1332
_exptl_crystal_size_max 0.22
_exptl_crystal_size_mid 0.07
_exptl_crystal_size_min 0.06
_refine_diff_density_max 0.779
_refine_diff_density_min -0.947
_refine_ls_extinction_coef 0.00065(11)
_refine_ls_extinction_method 'SHELXL97 (Sheldrick, 2008)'
_refine_ls_goodness_of_fit_ref 1.209
_refine_ls_matrix_type full
_refine_ls_number_parameters 71
_refine_ls_number_reflns 924
_refine_ls_number_restraints 0
_refine_ls_restrained_S_all 1.209
_refine_ls_R_factor_all 0.0316
_refine_ls_R_factor_gt 0.028
_refine_ls_shift/su_max 0
_refine_ls_shift/su_mean 0
_refine_ls_structure_factor_coef Fsqd
_refine_ls_weighting_details 'calc w = 1/[\s^2^(Fo^2^)+(0.0118P)^2^+1.8181P] where P=(Fo^2^+2Fc^2^)/3'
_refine_ls_weighting_scheme calc
_refine_ls_wR_factor_ref 0.0549
_reflns_number_gt 853
_reflns_number_total 924
_reflns_threshold_expression I>2\s(I)
_cod_data_source_file fn3142.cif
_cod_data_source_block Na2Ge4O9
_cod_database_code 2019132
_cod_database_fobs_code 2019132

loop_
_space_group_symop_operation_xyz
'x, y, z'
'-y, x-y, z'
'-x+y, -x, z'
'x-y, -y, -z+1/2'
'-x, -x+y, -z+1/2'
'y, x, -z+1/2'
'-x, -y, -z'
'y, -x+y, -z'
'x-y, x, -z'
'-x+y, y, z-1/2'
'x, x-y, z-1/2'
'-y, -x, z-1/2'

loop_
_atom_site_type_symbol
_atom_site_label
_atom_site_fract_x
_atom_site_fract_y
_atom_site_fract_z
_atom_site_U_iso_or_equiv
_atom_site_adp_type
_atom_site_calc_flag
_atom_site_refinement_flags
_atom_site_occupancy
Na Na1 0.3355(2) 0.3294(2) 0.5763(2) 0.0284(5) Uani d . 1
Ge Ge1 0 0 0.5 0.0090(2) Uani d S 1
Ge Ge2 0.17623(6) 0.17623(6) 0.25 0.01015(16) Uani d S 1
Ge Ge3 0.49387(4) 0.34451(4) 0.29968(4) 0.00891(14) Uani d . 1
Ge Ge4 0.6667 0.3333 0.05427(7) 0.00812(18) Uani d S 1
O O1 0.0592(3) 0.1546(3) 0.3803(3) 0.0112(6) Uani d . 1
O O2 0.3252(3) 0.2245(3) 0.3532(3) 0.0140(6) Uani d . 1
O O3 0.5126(3) 0.2500(3) 0.1700(3) 0.0133(6) Uani d . 1
O O4 0.5922(3) 0.4152(3) 0.4454(3) 0.0130(6) Uani d . 1
O O5 0.4939(4) 0.4939(4) 0.25 0.0131(9) Uani d S 1

loop_
_atom_site_aniso_label
_atom_site_aniso_U_11
_atom_site_aniso_U_22
_atom_site_aniso_U_33
_atom_site_aniso_U_12
_atom_site_aniso_U_13
_atom_site_aniso_U_23
Na1 0.0364(13) 0.0201(10) 0.0200(9) 0.0077(10) 0.0071(9) -0.0017(8)
Ge1 0.0098(3) 0.0098(3) 0.0075(5) 0.00490(16) 0 0
Ge2 0.0100(2) 0.0100(2) 0.0094(3) 0.0042(3) 0.00118(11) -0.00118(11)
Ge3 0.0096(2) 0.0091(2) 0.0082(2) 0.00484(18) -0.00050(15) -0.00039(15)
Ge4 0.0091(2) 0.0091(2) 0.0061(3) 0.00456(12) 0 0
O1 0.0143(15) 0.0114(14) 0.0098(13) 0.0079(13) 0.0022(11) 0.0011(11)
O2 0.0092(15) 0.0163(16) 0.0127(14) 0.0035(13) 0.0005(11) 0.0010(12)
O3 0.0140(15) 0.0118(15) 0.0115(13) 0.0044(13) 0.0059(12) -0.0004(11)
O4 0.0175(16) 0.0126(15) 0.0096(13) 0.0080(13) -0.0045(12) -0.0015(12)
O5 0.0115(15) 0.0115(15) 0.018(2) 0.0066(18) -0.0006(8) 0.0006(8)

loop_
_atom_type_symbol
_atom_type_description
_atom_type_scat_dispersion_real
_atom_type_scat_dispersion_imag
_atom_type_scat_source
O O 0.0106 0.006 'International Tables Vol C Tables 4.2.6.8 and 6.1.1.4'
Na Na 0.0362 0.0249 'International Tables Vol C Tables 4.2.6.8 and 6.1.1.4'
Ge Ge 0.1547 1.8001 'International Tables Vol C Tables 4.2.6.8 and 6.1.1.4'

loop_
_geom_angle_atom_site_label_1
_geom_angle_atom_site_label_2
_geom_angle_atom_site_label_3
_geom_angle_site_symmetry_1
_geom_angle_site_symmetry_3
_geom_angle
O2 Na1 O1 . 8_556 79.30(11)
O2 Na1 O5 . 7_666 141.97(13)
O1 Na1 O5 8_556 7_666 128.56(12)
O2 Na1 O4 . 7_666 112.49(12)
O1 Na1 O4 8_556 7_666 148.28(14)
O5 Na1 O4 7_666 7_666 59.54(9)
O2 Na1 O3 . 11_556 91.37(12)
O1 Na1 O3 8_556 11_556 88.56(12)
O5 Na1 O3 7_666 11_556 67.46(9)
O4 Na1 O3 7_666 11_556 119.20(13)
O2 Na1 O2 . 9_556 113.86(14)
O1 Na1 O2 8_556 9_556 69.86(11)
O5 Na1 O2 7_666 9_556 101.26(10)
O4 Na1 O2 7_666 9_556 78.52(11)
O3 Na1 O2 11_556 9_556 141.79(12)
O2 Na1 O4 . . 64.24(10)
O1 Na1 O4 8_556 . 127.11(13)
O5 Na1 O4 7_666 . 77.73(10)
O4 Na1 O4 7_666 . 83.37(11)
O3 Na1 O4 11_556 . 57.33(10)
O2 Na1 O4 9_556 . 159.25(12)
O1 Ge1 O1 8_556 9_556 87.26(12)
O1 Ge1 O1 8_556 2 180.00(16)
O1 Ge1 O1 9_556 2 92.74(12)
O1 Ge1 O1 8_556 7_556 87.26(12)
O1 Ge1 O1 9_556 7_556 87.26(12)
O1 Ge1 O1 2 7_556 92.74(12)
O1 Ge1 O1 8_556 . 92.74(12)
O1 Ge1 O1 9_556 . 92.74(12)
O1 Ge1 O1 2 . 87.26(12)
O1 Ge1 O1 7_556 . 180.00(14)
O1 Ge1 O1 8_556 3 92.74(12)
O1 Ge1 O1 9_556 3 180.00(13)
O1 Ge1 O1 2 3 87.26(12)
O1 Ge1 O1 7_556 3 92.74(12)
O1 Ge1 O1 . 3 87.26(12)
O1 Ge2 O1 6 . 126.9(2)
O1 Ge2 O2 6 . 112.72(14)
O1 Ge2 O2 . . 99.76(13)
O1 Ge2 O2 6 6 99.76(13)
O1 Ge2 O2 . 6 112.72(14)
O2 Ge2 O2 . 6 103.1(2)
O4 Ge3 O3 . . 129.09(15)
O4 Ge3 O5 . . 95.04(13)
O3 Ge3 O5 . . 117.02(10)
O4 Ge3 O2 . . 108.21(14)
O3 Ge3 O2 . . 99.00(14)
O5 Ge3 O2 . . 107.34(16)
O4 Ge4 O4 11 10_655 91.02(13)
O4 Ge4 O4 11 12_665 91.02(13)
O4 Ge4 O4 10_655 12_665 91.02(13)
O4 Ge4 O3 11 2_655 91.06(13)
O4 Ge4 O3 10_655 2_655 89.76(13)
O4 Ge4 O3 12_665 2_655 177.78(14)
O4 Ge4 O3 11 3_665 177.78(14)
O4 Ge4 O3 10_655 3_665 91.06(13)
O4 Ge4 O3 12_665 3_665 89.76(13)
O3 Ge4 O3 2_655 3_665 88.14(13)
O4 Ge4 O3 11 . 89.76(13)
O4 Ge4 O3 10_655 . 177.78(14)
O4 Ge4 O3 12_665 . 91.06(13)
O3 Ge4 O3 2_655 . 88.14(13)
O3 Ge4 O3 3_665 . 88.14(13)

loop_
_geom_bond_atom_site_label_1
_geom_bond_atom_site_label_2
_geom_bond_site_symmetry_2
_geom_bond_distance
Na1 O2 . 2.442(4)
Na1 O1 8_556 2.443(4)
Na1 O5 7_666 2.589(4)
Na1 O4 7_666 2.589(4)
Na1 O3 11_556 2.633(4)
Na1 O2 9_556 2.722(4)
Na1 O4 . 2.860(4)
Ge1 O1 8_556 1.920(3)
Ge1 O1 9_556 1.920(3)
Ge1 O1 2 1.920(3)
Ge1 O1 7_556 1.920(3)
Ge1 O1 . 1.920(3)
Ge1 O1 3 1.920(3)
Ge2 O1 6 1.757(3)
Ge2 O1 . 1.757(3)
Ge2 O2 . 1.795(3)
Ge2 O2 6 1.795(3)
Ge3 O4 . 1.727(3)
Ge3 O3 . 1.732(3)
Ge3 O5 . 1.758(2)
Ge3 O2 . 1.780(3)
Ge4 O4 11 1.862(3)
Ge4 O4 10_655 1.862(3)
Ge4 O4 12_665 1.862(3)
Ge4 O3 2_655 1.883(3)
Ge4 O3 3_665 1.883(3)
Ge4 O3 . 1.883(3)
